data_7219920
loop_
_publ_author_name
'liu, qingxiang'
'Wei, Qing'
'Liu, Rui'
'Zhao, Xiao-Jun'
'Zhao, Zhi-Xiang'

_publ_section_title
;
 NHC Macrometallocycles of Mercury(II) and Silver(I): Synthesis,
 Structural Studies and Recognition of Hg(II) Complex 4 for Silver ion
;
_journal_name_full 'RSC Adv.'
_journal_paper_doi 10.1039/C4RA14340J
_journal_year 2015
_chemical_formula_sum 'C32 H34 Cl6 N4 O2 Pd2'
_chemical_formula_weight 932.13
_chemical_name_systematic
; 
 ? 
;
_space_group_IT_number 61
_symmetry_cell_setting orthorhombic
_symmetry_space_group_name_Hall '-P 2ac 2ab'
_symmetry_space_group_name_H-M 'P b c a'
_atom_sites_solution_hydrogens geom
_atom_sites_solution_primary direct
_atom_sites_solution_secondary difmap
_audit_creation_method SHELXL-97
_audit_update_record
;
2014-11-10 deposited with the CCDC.
2015-03-11 downloaded from the CCDC.
;
_cell_angle_alpha 90.00
_cell_angle_beta 90.00
_cell_angle_gamma 90.00
_cell_formula_units_Z 8
_cell_length_a 11.0130(4)
_cell_length_b 21.5815(8)
_cell_length_c 28.9932(10)
_cell_measurement_reflns_used 9900
_cell_measurement_temperature 173(2)
_cell_measurement_theta_max 28.18
_cell_measurement_theta_min 2.19
_cell_volume 6891.0(4)
_computing_cell_refinement 'Bruker SMART'
_computing_data_collection 'Bruker SMART'
_computing_data_reduction 'Bruker SAINT'
_computing_molecular_graphics 'Bruker SHELXTL'
_computing_publication_material 'Bruker SHELXTL'
_computing_structure_refinement 'SHELXL-97 (Sheldrick, 1997)'
_computing_structure_solution 'SHELXS-97 (Sheldrick, 1990)'
_diffrn_ambient_temperature 173(2)
_diffrn_measured_fraction_theta_full 0.996
_diffrn_measured_fraction_theta_max 0.996
_diffrn_measurement_device_type 'CCD area detector'
_diffrn_measurement_method 'phi and omega scans'
_diffrn_radiation_monochromator graphite
_diffrn_radiation_source 'fine-focus sealed tube'
_diffrn_radiation_type MoK\a
_diffrn_radiation_wavelength 0.71073
_diffrn_reflns_av_R_equivalents 0.0312
_diffrn_reflns_av_sigmaI/netI 0.0211
_diffrn_reflns_limit_h_max 13
_diffrn_reflns_limit_h_min -13
_diffrn_reflns_limit_k_max 25
_diffrn_reflns_limit_k_min -25
_diffrn_reflns_limit_l_max 34
_diffrn_reflns_limit_l_min -24
_diffrn_reflns_number 33822
_diffrn_reflns_theta_full 25.01
_diffrn_reflns_theta_max 25.01
_diffrn_reflns_theta_min 2.19
_exptl_absorpt_coefficient_mu 1.546
_exptl_absorpt_correction_T_max 0.7900
_exptl_absorpt_correction_T_min 0.7682
_exptl_absorpt_correction_type multi-scan
_exptl_absorpt_process_details sadabs
_exptl_crystal_colour yellow
_exptl_crystal_density_diffrn 1.797
_exptl_crystal_density_meas ?
_exptl_crystal_density_method 'not measured'
_exptl_crystal_description block
_exptl_crystal_F_000 3712
_exptl_crystal_size_max 0.18
_exptl_crystal_size_mid 0.17
_exptl_crystal_size_min 0.16
_refine_diff_density_max 0.840
_refine_diff_density_min -0.340
_refine_diff_density_rms 0.079
_refine_ls_extinction_method none
_refine_ls_goodness_of_fit_ref 1.055
_refine_ls_hydrogen_treatment constr
_refine_ls_matrix_type full
_refine_ls_number_parameters 417
_refine_ls_number_reflns 6044
_refine_ls_number_restraints 0
_refine_ls_restrained_S_all 1.055
_refine_ls_R_factor_all 0.0332
_refine_ls_R_factor_gt 0.0283
_refine_ls_shift/su_max 0.001
_refine_ls_shift/su_mean 0.000
_refine_ls_structure_factor_coef Fsqd
_refine_ls_weighting_details 'calc w=1/[\s^2^(Fo^2^)+(0.0267P)^2^+12.7700P] where P=(Fo^2^+2Fc^2^)/3'
_refine_ls_weighting_scheme calc
_refine_ls_wR_factor_gt 0.0631
_refine_ls_wR_factor_ref 0.0659
_reflns_number_gt 5391
_reflns_number_total 6044
_reflns_threshold_expression >2sigma(I)
_cod_data_source_file c4ra14340j2.cif
_cod_data_source_block n130626b
_cod_depositor_comments
;
The following automatic conversions were performed:

'_symmetry_cell_setting' value 'Orthorhombic' changed to
'orthorhombic' according to
/usr/data/users/saulius/crontab/automatic-downloads/rss-feeds/RSC/lib/dictionaries/cif_core.dic
dictionary named 'cif_core.dic' version 2.4.2 from 2011-04-26.

'_exptl_crystal_density_meas' value 'none' was changed to '?' - the
value is perceived as not measured.

Automatic conversion script
Id: cif_fix_values 3105 2015-03-04 15:46:00Z robertas 
;
_cod_original_sg_symbol_H-M Pbca
_cod_database_code 7219920

loop_
_symmetry_equiv_pos_as_xyz
'x, y, z'
'-x+1/2, -y, z+1/2'
'-x, y+1/2, -z+1/2'
'x+1/2, -y+1/2, -z'
'-x, -y, -z'
'x-1/2, y, -z-1/2'
'x, -y-1/2, z-1/2'
'-x-1/2, y-1/2, z'

loop_
_atom_site_label
_atom_site_type_symbol
_atom_site_fract_x
_atom_site_fract_y
_atom_site_fract_z
_atom_site_U_iso_or_equiv
_atom_site_adp_type
_atom_site_occupancy
_atom_site_symmetry_multiplicity
_atom_site_calc_flag
_atom_site_refinement_flags
Pd1 Pd 0.30065(2) 0.118744(10) 0.114956(8) 0.01937(7) Uani 1 1 d .
Pd2 Pd 0.59706(2) 0.142911(11) 0.144266(8) 0.02083(7) Uani 1 1 d .
Cl1 Cl 0.70226(7) 0.15874(3) 0.21088(3) 0.02664(18) Uani 1 1 d .
Cl2 Cl 0.76839(7) 0.15690(4) 0.10195(3) 0.03020(19) Uani 1 1 d .
Cl3 Cl 0.48594(7) 0.12475(4) 0.07729(3) 0.02832(18) Uani 1 1 d .
Cl4 Cl 0.41336(7) 0.12743(4) 0.18355(3) 0.02391(17) Uani 1 1 d .
Cl5 Cl 0.12178(7) 0.11303(3) 0.15432(3) 0.02305(17) Uani 1 1 d .
Cl6 Cl 0.20233(8) 0.11448(4) 0.04594(3) 0.0347(2) Uani 1 1 d .
O1 O 0.51943(18) 0.83978(9) 0.23995(7) 0.0170(4) Uani 1 1 d .
O2 O 0.58446(18) 0.95239(8) 0.24701(7) 0.0160(4) Uani 1 1 d .
N1 N 0.5351(2) 0.78664(12) 0.07416(8) 0.0214(6) Uani 1 1 d .
N2 N 0.4691(2) 0.79401(11) 0.14498(8) 0.0167(5) Uani 1 1 d .
N3 N 0.8154(2) 0.98294(11) 0.18823(8) 0.0148(5) Uani 1 1 d .
N4 N 0.8845(2) 0.98998(11) 0.11749(8) 0.0174(5) Uani 1 1 d .
C1 C 0.4626(3) 0.75101(17) -0.00244(11) 0.0312(8) Uani 1 1 d .
H1A H 0.4069 0.7204 0.0108 0.047 Uiso 1 1 calc R
H1B H 0.4906 0.7366 -0.0327 0.047 Uiso 1 1 calc R
H1C H 0.4204 0.7907 -0.0060 0.047 Uiso 1 1 calc R
C2 C 0.5704(3) 0.75927(16) 0.02919(11) 0.0281(8) Uani 1 1 d .
H2A H 0.6091 0.7185 0.0345 0.034 Uiso 1 1 calc R
H2B H 0.6308 0.7865 0.0141 0.034 Uiso 1 1 calc R
C3 C 0.5315(3) 0.84952(15) 0.08414(10) 0.0212(7) Uani 1 1 d .
C4 C 0.4899(3) 0.85434(14) 0.12977(10) 0.0176(6) Uani 1 1 d .
C5 C 0.4760(3) 0.91174(14) 0.15064(11) 0.0200(7) Uani 1 1 d .
H5 H 0.4490 0.9156 0.1816 0.024 Uiso 1 1 calc R
C6 C 0.5033(3) 0.96317(15) 0.12398(11) 0.0251(7) Uani 1 1 d .
H6 H 0.4934 1.0033 0.1369 0.030 Uiso 1 1 calc R
C7 C 0.5451(3) 0.95780(16) 0.07860(12) 0.0282(8) Uani 1 1 d .
H7 H 0.5635 0.9943 0.0617 0.034 Uiso 1 1 calc R
C8 C 0.5602(3) 0.90112(15) 0.05775(11) 0.0248(7) Uani 1 1 d .
H8 H 0.5889 0.8975 0.0270 0.030 Uiso 1 1 calc R
C9 C 0.4964(3) 0.75548(15) 0.11077(10) 0.0207(7) Uani 1 1 d .
H9 H 0.4892 0.7117 0.1123 0.025 Uiso 1 1 calc R
C10 C 0.4119(3) 0.77457(14) 0.18872(10) 0.0190(6) Uani 1 1 d .
H10A H 0.3807 0.7318 0.1849 0.023 Uiso 1 1 calc R
H10B H 0.3412 0.8018 0.1947 0.023 Uiso 1 1 calc R
C11 C 0.4934(3) 0.77603(13) 0.23045(10) 0.0180(6) Uani 1 1 d .
H11A H 0.4522 0.7567 0.2572 0.022 Uiso 1 1 calc R
H11B H 0.5694 0.7530 0.2242 0.022 Uiso 1 1 calc R
C12 C 0.5724(2) 0.85388(13) 0.28122(9) 0.0141(6) Uani 1 1 d .
C13 C 0.5944(2) 0.81348(13) 0.31635(10) 0.0165(6) Uani 1 1 d .
H13 H 0.5760 0.7708 0.3125 0.020 Uiso 1 1 calc R
C14 C 0.6446(2) 0.83454(14) 0.35858(10) 0.0161(6) Uani 1 1 d .
C15 C 0.6690(3) 0.79325(15) 0.39536(10) 0.0211(7) Uani 1 1 d .
H15 H 0.6526 0.7503 0.3918 0.025 Uiso 1 1 calc R
C16 C 0.7160(3) 0.81477(16) 0.43594(10) 0.0239(7) Uani 1 1 d .
H16 H 0.7330 0.7865 0.4602 0.029 Uiso 1 1 calc R
C17 C 0.7394(3) 0.87795(16) 0.44222(11) 0.0243(7) Uani 1 1 d .
H17 H 0.7707 0.8923 0.4708 0.029 Uiso 1 1 calc R
C18 C 0.7173(3) 0.91955(15) 0.40705(10) 0.0200(6) Uani 1 1 d .
H18 H 0.7333 0.9624 0.4115 0.024 Uiso 1 1 calc R
C19 C 0.6708(2) 0.89842(14) 0.36426(10) 0.0158(6) Uani 1 1 d .
C20 C 0.6518(3) 0.93953(13) 0.32656(10) 0.0156(6) Uani 1 1 d .
H20 H 0.6717 0.9822 0.3296 0.019 Uiso 1 1 calc R
C21 C 0.6051(2) 0.91800(13) 0.28594(10) 0.0150(6) Uani 1 1 d .
C22 C 0.6472(3) 1.01071(13) 0.24269(10) 0.0174(6) Uani 1 1 d .
H22A H 0.6336 1.0355 0.2710 0.021 Uiso 1 1 calc R
H22B H 0.6127 1.0340 0.2164 0.021 Uiso 1 1 calc R
C23 C 0.7830(3) 1.00277(14) 0.23533(10) 0.0181(6) Uani 1 1 d .
H23A H 0.8240 1.0426 0.2420 0.022 Uiso 1 1 calc R
H23B H 0.8139 0.9717 0.2575 0.022 Uiso 1 1 calc R
C24 C 0.8119(2) 0.92325(13) 0.16958(10) 0.0147(6) Uani 1 1 d .
C25 C 0.8551(3) 0.92816(13) 0.12469(10) 0.0169(6) Uani 1 1 d .
C26 C 0.8650(3) 0.87661(14) 0.09581(11) 0.0201(6) Uani 1 1 d .
H26 H 0.8944 0.8800 0.0651 0.024 Uiso 1 1 calc R
C27 C 0.8297(3) 0.82045(14) 0.11427(11) 0.0211(7) Uani 1 1 d .
H27 H 0.8347 0.7842 0.0957 0.025 Uiso 1 1 calc R
C28 C 0.7867(3) 0.81547(14) 0.15962(11) 0.0200(7) Uani 1 1 d .
H28 H 0.7633 0.7759 0.1709 0.024 Uiso 1 1 calc R
C29 C 0.7774(2) 0.86634(13) 0.18838(11) 0.0172(6) Uani 1 1 d .
H29 H 0.7492 0.8628 0.2192 0.021 Uiso 1 1 calc R
C30 C 0.8595(3) 1.02086(14) 0.15592(10) 0.0176(6) Uani 1 1 d .
H30 H 0.8713 1.0641 0.1599 0.021 Uiso 1 1 calc R
C31 C 0.9400(3) 1.01672(14) 0.07581(10) 0.0229(7) Uani 1 1 d .
H31A H 1.0101 0.9909 0.0664 0.028 Uiso 1 1 calc R
H31B H 0.9706 1.0588 0.0829 0.028 Uiso 1 1 calc R
C32 C 0.8507(3) 1.02056(16) 0.03627(11) 0.0297(8) Uani 1 1 d .
H32A H 0.8215 0.9789 0.0287 0.045 Uiso 1 1 calc R
H32B H 0.8909 1.0386 0.0093 0.045 Uiso 1 1 calc R
H32C H 0.7818 1.0466 0.0453 0.045 Uiso 1 1 calc R

loop_
_atom_site_aniso_label
_atom_site_aniso_U_11
_atom_site_aniso_U_22
_atom_site_aniso_U_33
_atom_site_aniso_U_23
_atom_site_aniso_U_13
_atom_site_aniso_U_12
Pd1 0.02370(13) 0.01447(12) 0.01995(13) 0.00215(9) 0.00131(10) -0.00079(9)
Pd2 0.02093(13) 0.01487(12) 0.02670(14) 0.00383(9) 0.00472(10) 0.00072(9)
Cl1 0.0285(4) 0.0179(4) 0.0335(4) 0.0032(3) -0.0022(3) -0.0002(3)
Cl2 0.0253(4) 0.0225(4) 0.0428(5) 0.0053(4) 0.0131(4) 0.0008(3)
Cl3 0.0292(4) 0.0330(5) 0.0228(4) 0.0030(3) 0.0056(3) -0.0003(3)
Cl4 0.0209(4) 0.0298(4) 0.0211(4) 0.0056(3) 0.0025(3) -0.0013(3)
Cl5 0.0221(4) 0.0205(4) 0.0266(4) 0.0006(3) 0.0009(3) -0.0002(3)
Cl6 0.0395(5) 0.0420(5) 0.0226(4) 0.0037(4) -0.0053(4) -0.0086(4)
O1 0.0207(11) 0.0150(10) 0.0154(11) 0.0013(8) -0.0021(8) -0.0027(8)
O2 0.0183(10) 0.0136(10) 0.0162(10) 0.0036(8) -0.0023(8) -0.0023(8)
N1 0.0233(14) 0.0242(14) 0.0165(13) -0.0013(11) 0.0007(11) 0.0067(11)
N2 0.0167(13) 0.0176(13) 0.0157(13) -0.0009(10) -0.0014(10) 0.0018(10)
N3 0.0163(12) 0.0135(12) 0.0146(12) 0.0014(10) -0.0012(10) -0.0013(10)
N4 0.0189(13) 0.0157(12) 0.0174(13) 0.0029(10) -0.0006(10) -0.0002(10)
C1 0.036(2) 0.0366(19) 0.0211(17) -0.0043(14) 0.0081(15) -0.0020(16)
C2 0.0320(19) 0.0349(19) 0.0173(17) -0.0030(14) 0.0041(14) 0.0102(15)
C3 0.0161(15) 0.0278(17) 0.0196(16) -0.0005(13) -0.0024(12) 0.0069(13)
C4 0.0121(14) 0.0213(16) 0.0193(15) 0.0040(12) -0.0049(12) 0.0027(12)
C5 0.0172(15) 0.0247(17) 0.0182(16) -0.0005(13) -0.0062(12) 0.0034(12)
C6 0.0241(17) 0.0205(16) 0.0307(19) -0.0001(14) -0.0116(14) 0.0023(13)
C7 0.0231(17) 0.0292(19) 0.0323(19) 0.0122(15) -0.0041(14) -0.0018(14)
C8 0.0199(16) 0.0329(18) 0.0216(17) 0.0085(14) -0.0002(13) 0.0000(14)
C9 0.0196(16) 0.0234(16) 0.0192(16) -0.0037(13) -0.0030(12) 0.0059(13)
C10 0.0187(15) 0.0198(15) 0.0186(16) -0.0019(12) 0.0009(12) -0.0021(12)
C11 0.0204(15) 0.0144(14) 0.0193(16) 0.0008(12) 0.0026(12) -0.0040(12)
C12 0.0103(14) 0.0164(14) 0.0156(15) -0.0011(11) 0.0016(11) 0.0012(11)
C13 0.0117(14) 0.0168(15) 0.0211(16) 0.0001(12) 0.0018(12) -0.0009(11)
C14 0.0107(14) 0.0210(15) 0.0168(15) 0.0026(12) 0.0041(11) 0.0034(12)
C15 0.0163(15) 0.0256(17) 0.0215(17) 0.0054(13) 0.0040(13) 0.0019(12)
C16 0.0192(16) 0.0367(19) 0.0157(16) 0.0103(14) 0.0025(13) 0.0071(14)
C17 0.0176(16) 0.041(2) 0.0140(16) -0.0019(14) 0.0036(12) 0.0040(14)
C18 0.0157(15) 0.0274(17) 0.0169(15) -0.0024(13) 0.0023(12) 0.0021(12)
C19 0.0094(14) 0.0206(15) 0.0174(15) 0.0006(12) 0.0042(11) 0.0026(11)
C20 0.0148(14) 0.0150(15) 0.0171(15) -0.0016(12) 0.0023(12) 0.0000(11)
C21 0.0116(14) 0.0170(15) 0.0165(15) 0.0016(12) 0.0023(11) 0.0030(11)
C22 0.0214(15) 0.0134(14) 0.0175(16) 0.0019(12) -0.0003(12) -0.0011(12)
C23 0.0246(16) 0.0174(15) 0.0124(15) -0.0010(11) -0.0014(12) -0.0043(12)
C24 0.0107(14) 0.0148(14) 0.0187(15) 0.0004(12) -0.0032(11) 0.0013(11)
C25 0.0123(14) 0.0164(15) 0.0220(16) 0.0024(12) -0.0040(12) 0.0007(11)
C26 0.0170(15) 0.0228(16) 0.0206(16) -0.0028(13) -0.0016(13) 0.0044(12)
C27 0.0147(15) 0.0173(16) 0.0315(18) -0.0039(13) -0.0022(13) 0.0016(12)
C28 0.0140(15) 0.0135(15) 0.0326(18) 0.0035(13) -0.0026(13) 0.0012(11)
C29 0.0110(14) 0.0165(15) 0.0242(16) 0.0064(12) -0.0004(12) 0.0010(11)
C30 0.0185(15) 0.0155(15) 0.0187(16) 0.0007(12) -0.0011(12) -0.0012(12)
C31 0.0268(17) 0.0196(16) 0.0223(17) 0.0056(13) 0.0062(13) -0.0011(13)
C32 0.039(2) 0.0291(19) 0.0212(17) 0.0045(14) 0.0014(15) 0.0028(15)

loop_
_atom_type_symbol
_atom_type_description
_atom_type_scat_dispersion_real
_atom_type_scat_dispersion_imag
_atom_type_scat_source
C C 0.0033 0.0016 'International Tables Vol C Tables 4.2.6.8 and 6.1.1.4'
H H 0.0000 0.0000 'International Tables Vol C Tables 4.2.6.8 and 6.1.1.4'
N N 0.0061 0.0033 'International Tables Vol C Tables 4.2.6.8 and 6.1.1.4'
O O 0.0106 0.0060 'International Tables Vol C Tables 4.2.6.8 and 6.1.1.4'
Pd Pd -0.9988 1.0072 'International Tables Vol C Tables 4.2.6.8 and 6.1.1.4'
Cl Cl 0.1484 0.1585 'International Tables Vol C Tables 4.2.6.8 and 6.1.1.4'

loop_
_geom_angle_atom_site_label_1
_geom_angle_atom_site_label_2
_geom_angle_atom_site_label_3
_geom_angle
Cl6 Pd1 Cl5 91.54(3)
Cl6 Pd1 Cl3 90.39(3)
Cl5 Pd1 Cl3 178.07(3)
Cl6 Pd1 Cl4 175.80(3)
Cl5 Pd1 Cl4 92.12(3)
Cl3 Pd1 Cl4 85.95(3)
Cl2 Pd2 Cl1 90.89(3)
Cl2 Pd2 Cl3 90.49(3)
Cl1 Pd2 Cl3 178.36(3)
Cl2 Pd2 Cl4 176.34(3)
Cl1 Pd2 Cl4 92.77(3)
Cl3 Pd2 Cl4 85.85(3)
Pd1 Cl3 Pd2 94.54(3)
Pd2 Cl4 Pd1 93.21(3)
C12 O1 C11 117.9(2)
C21 O2 C22 117.7(2)
C9 N1 C3 108.6(2)
C9 N1 C2 125.8(3)
C3 N1 C2 125.5(3)
C9 N2 C4 108.1(2)
C9 N2 C10 124.0(3)
C4 N2 C10 127.4(2)
C30 N3 C24 107.7(2)
C30 N3 C23 124.0(2)
C24 N3 C23 128.2(2)
C30 N4 C25 107.9(2)
C30 N4 C31 125.4(2)
C25 N4 C31 126.7(2)
C2 C1 H1A 109.5
C2 C1 H1B 109.5
H1A C1 H1B 109.5
C2 C1 H1C 109.5
H1A C1 H1C 109.5
H1B C1 H1C 109.5
N1 C2 C1 112.0(3)
N1 C2 H2A 109.2
C1 C2 H2A 109.2
N1 C2 H2B 109.2
C1 C2 H2B 109.2
H2A C2 H2B 107.9
C8 C3 N1 131.5(3)
C8 C3 C4 122.3(3)
N1 C3 C4 106.2(3)
C5 C4 N2 132.7(3)
C5 C4 C3 120.9(3)
N2 C4 C3 106.4(3)
C6 C5 C4 116.6(3)
C6 C5 H5 121.7
C4 C5 H5 121.7
C5 C6 C7 122.0(3)
C5 C6 H6 119.0
C7 C6 H6 119.0
C8 C7 C6 121.8(3)
C8 C7 H7 119.1
C6 C7 H7 119.1
C7 C8 C3 116.3(3)
C7 C8 H8 121.8
C3 C8 H8 121.8
N1 C9 N2 110.6(3)
N1 C9 H9 124.7
N2 C9 H9 124.7
N2 C10 C11 115.4(2)
N2 C10 H10A 108.4
C11 C10 H10A 108.4
N2 C10 H10B 108.4
C11 C10 H10B 108.4
H10A C10 H10B 107.5
O1 C11 C10 107.1(2)
O1 C11 H11A 110.3
C10 C11 H11A 110.3
O1 C11 H11B 110.3
C10 C11 H11B 110.3
H11A C11 H11B 108.6
C13 C12 O1 126.0(3)
C13 C12 C21 120.0(3)
O1 C12 C21 113.9(2)
C12 C13 C14 120.6(3)
C12 C13 H13 119.7
C14 C13 H13 119.7
C15 C14 C19 119.1(3)
C15 C14 C13 121.5(3)
C19 C14 C13 119.4(3)
C16 C15 C14 120.4(3)
C16 C15 H15 119.8
C14 C15 H15 119.8
C15 C16 C17 120.9(3)
C15 C16 H16 119.6
C17 C16 H16 119.6
C18 C17 C16 120.3(3)
C18 C17 H17 119.8
C16 C17 H17 119.8
C17 C18 C19 120.1(3)
C17 C18 H18 120.0
C19 C18 H18 120.0
C18 C19 C14 119.2(3)
C18 C19 C20 121.6(3)
C14 C19 C20 119.2(3)
C21 C20 C19 120.3(3)
C21 C20 H20 119.8
C19 C20 H20 119.8
C20 C21 O2 126.0(3)
C20 C21 C12 120.3(3)
O2 C21 C12 113.7(2)
O2 C22 C23 112.7(2)
O2 C22 H22A 109.1
C23 C22 H22A 109.1
O2 C22 H22B 109.1
C23 C22 H22B 109.1
H22A C22 H22B 107.8
N3 C23 C22 113.6(2)
N3 C23 H23A 108.8
C22 C23 H23A 108.8
N3 C23 H23B 108.8
C22 C23 H23B 108.8
H23A C23 H23B 107.7
C25 C24 C29 121.7(3)
C25 C24 N3 106.4(2)
C29 C24 N3 131.9(3)
N4 C25 C24 107.1(2)
N4 C25 C26 131.1(3)
C24 C25 C26 121.8(3)
C27 C26 C25 116.4(3)
C27 C26 H26 121.8
C25 C26 H26 121.8
C26 C27 C28 121.7(3)
C26 C27 H27 119.1
C28 C27 H27 119.1
C29 C28 C27 122.0(3)
C29 C28 H28 119.0
C27 C28 H28 119.0
C28 C29 C24 116.3(3)
C28 C29 H29 121.9
C24 C29 H29 121.9
N4 C30 N3 110.9(3)
N4 C30 H30 124.5
N3 C30 H30 124.5
N4 C31 C32 111.9(3)
N4 C31 H31A 109.2
C32 C31 H31A 109.2
N4 C31 H31B 109.2
C32 C31 H31B 109.2
H31A C31 H31B 107.9
C31 C32 H32A 109.5
C31 C32 H32B 109.5
H32A C32 H32B 109.5
C31 C32 H32C 109.5
H32A C32 H32C 109.5
H32B C32 H32C 109.5

loop_
_geom_bond_atom_site_label_1
_geom_bond_atom_site_label_2
_geom_bond_distance
Pd1 Cl6 2.2771(9)
Pd1 Cl5 2.2800(8)
Pd1 Cl3 2.3181(8)
Pd1 Cl4 2.3518(8)
Pd2 Cl2 2.2708(8)
Pd2 Cl1 2.2779(8)
Pd2 Cl3 2.3285(9)
Pd2 Cl4 2.3456(8)
O1 C12 1.366(3)
O1 C11 1.432(3)
O2 C21 1.370(3)
O2 C22 1.442(3)
N1 C9 1.327(4)
N1 C3 1.388(4)
N1 C2 1.483(4)
N2 C9 1.329(4)
N2 C4 1.394(4)
N2 C10 1.477(4)
N3 C30 1.335(4)
N3 C24 1.398(4)
N3 C23 1.475(4)
N4 C30 1.328(4)
N4 C25 1.389(4)
N4 C31 1.472(4)
C1 C2 1.510(5)
C1 H1A 0.9800
C1 H1B 0.9800
C1 H1C 0.9800
C2 H2A 0.9900
C2 H2B 0.9900
C3 C8 1.388(4)
C3 C4 1.403(4)
C4 C5 1.387(4)
C5 C6 1.385(4)
C5 H5 0.9500
C6 C7 1.399(5)
C6 H6 0.9500
C7 C8 1.375(5)
C7 H7 0.9500
C8 H8 0.9500
C9 H9 0.9500
C10 C11 1.507(4)
C10 H10A 0.9900
C10 H10B 0.9900
C11 H11A 0.9900
C11 H11B 0.9900
C12 C13 1.363(4)
C12 C21 1.436(4)
C13 C14 1.418(4)
C13 H13 0.9500
C14 C15 1.415(4)
C14 C19 1.418(4)
C15 C16 1.367(4)
C15 H15 0.9500
C16 C17 1.400(5)
C16 H16 0.9500
C17 C18 1.380(4)
C17 H17 0.9500
C18 C19 1.418(4)
C18 H18 0.9500
C19 C20 1.423(4)
C20 C21 1.366(4)
C20 H20 0.9500
C22 C23 1.520(4)
C22 H22A 0.9900
C22 H22B 0.9900
C23 H23A 0.9900
C23 H23B 0.9900
C24 C25 1.390(4)
C24 C29 1.396(4)
C25 C26 1.397(4)
C26 C27 1.381(4)
C26 H26 0.9500
C27 C28 1.402(4)
C27 H27 0.9500
C28 C29 1.382(4)
C28 H28 0.9500
C29 H29 0.9500
C30 H30 0.9500
C31 C32 1.513(5)
C31 H31A 0.9900
C31 H31B 0.9900
C32 H32A 0.9800
C32 H32B 0.9800
C32 H32C 0.9800

loop_
_geom_torsion_atom_site_label_1
_geom_torsion_atom_site_label_2
_geom_torsion_atom_site_label_3
_geom_torsion_atom_site_label_4
_geom_torsion
Cl6 Pd1 Cl3 Pd2 172.82(3)
Cl5 Pd1 Cl3 Pd2 -6.4(9)
Cl4 Pd1 Cl3 Pd2 -5.12(3)
Cl2 Pd2 Cl3 Pd1 -174.82(3)
Cl1 Pd2 Cl3 Pd1 38.0(11)
Cl4 Pd2 Cl3 Pd1 5.13(3)
Cl2 Pd2 Cl4 Pd1 -4.3(5)
Cl1 Pd2 Cl4 Pd1 175.84(3)
Cl3 Pd2 Cl4 Pd1 -5.05(3)
Cl6 Pd1 Cl4 Pd2 -24.4(5)
Cl5 Pd1 Cl4 Pd2 -174.97(3)
Cl3 Pd1 Cl4 Pd2 5.07(3)
C9 N1 C2 C1 86.5(4)
C3 N1 C2 C1 -90.2(4)
C9 N1 C3 C8 -178.9(3)
C2 N1 C3 C8 -1.8(5)
C9 N1 C3 C4 1.1(3)
C2 N1 C3 C4 178.2(3)
C9 N2 C4 C5 179.3(3)
C10 N2 C4 C5 6.8(5)
C9 N2 C4 C3 0.0(3)
C10 N2 C4 C3 -172.5(3)
C8 C3 C4 C5 -0.1(4)
N1 C3 C4 C5 179.9(3)
C8 C3 C4 N2 179.3(3)
N1 C3 C4 N2 -0.7(3)
N2 C4 C5 C6 -178.3(3)
C3 C4 C5 C6 0.9(4)
C4 C5 C6 C7 -1.2(4)
C5 C6 C7 C8 0.6(5)
C6 C7 C8 C3 0.2(5)
N1 C3 C8 C7 179.5(3)
C4 C3 C8 C7 -0.5(4)
C3 N1 C9 N2 -1.1(3)
C2 N1 C9 N2 -178.2(3)
C4 N2 C9 N1 0.7(3)
C10 N2 C9 N1 173.5(2)
C9 N2 C10 C11 108.5(3)
C4 N2 C10 C11 -80.0(4)
C12 O1 C11 C10 167.7(2)
N2 C10 C11 O1 68.3(3)
C11 O1 C12 C13 -5.7(4)
C11 O1 C12 C21 174.6(2)
O1 C12 C13 C14 -176.8(3)
C21 C12 C13 C14 2.8(4)
C12 C13 C14 C15 -179.5(3)
C12 C13 C14 C19 0.7(4)
C19 C14 C15 C16 0.6(4)
C13 C14 C15 C16 -179.2(3)
C14 C15 C16 C17 0.8(4)
C15 C16 C17 C18 -1.1(5)
C16 C17 C18 C19 -0.1(4)
C17 C18 C19 C14 1.5(4)
C17 C18 C19 C20 -177.2(3)
C15 C14 C19 C18 -1.8(4)
C13 C14 C19 C18 178.0(3)
C15 C14 C19 C20 177.0(3)
C13 C14 C19 C20 -3.2(4)
C18 C19 C20 C21 -179.0(3)
C14 C19 C20 C21 2.2(4)
C19 C20 C21 O2 -178.9(3)
C19 C20 C21 C12 1.3(4)
C22 O2 C21 C20 19.2(4)
C22 O2 C21 C12 -161.0(2)
C13 C12 C21 C20 -3.9(4)
O1 C12 C21 C20 175.8(2)
C13 C12 C21 O2 176.3(2)
O1 C12 C21 O2 -4.0(3)
C21 O2 C22 C23 69.4(3)
C30 N3 C23 C22 102.4(3)
C24 N3 C23 C22 -80.7(3)
O2 C22 C23 N3 75.5(3)
C30 N3 C24 C25 -0.5(3)
C23 N3 C24 C25 -177.8(3)
C30 N3 C24 C29 178.0(3)
C23 N3 C24 C29 0.6(5)
C30 N4 C25 C24 -0.4(3)
C31 N4 C25 C24 176.5(3)
C30 N4 C25 C26 -179.2(3)
C31 N4 C25 C26 -2.4(5)
C29 C24 C25 N4 -178.1(3)
N3 C24 C25 N4 0.5(3)
C29 C24 C25 C26 0.9(4)
N3 C24 C25 C26 179.5(3)
N4 C25 C26 C27 178.5(3)
C24 C25 C26 C27 -0.2(4)
C25 C26 C27 C28 -0.2(4)
C26 C27 C28 C29 -0.1(5)
C27 C28 C29 C24 0.7(4)
C25 C24 C29 C28 -1.1(4)
N3 C24 C29 C28 -179.3(3)
C25 N4 C30 N3 0.1(3)
C31 N4 C30 N3 -176.8(3)
C24 N3 C30 N4 0.2(3)
C23 N3 C30 N4 177.7(2)
C30 N4 C31 C32 -109.9(3)
C25 N4 C31 C32 73.8(4)
